data_9002170
loop_
_publ_author_name
'Bloodaxe, E. S.'
'Hughes, J. M.'
'Dyar, M. D.'
'Grew, E. S.'
'Guidotti, C. V.'

_publ_section_title
;
 Linking structure and chemistry in the schorl-dravite series
 Sample 108749
;
_journal_name_full 'American Mineralogist'
_journal_page_first 922
_journal_page_last 928
_journal_volume 84
_journal_year 1999
_chemical_compound_source Madagascar
_chemical_formula_sum
;Al7.014 B3 Ca0.1 F0.302 Fe1.233 H3.465 K0.043 Li0.006 Mg0.846 Na0.711 O30.698
 Si5.832 Ti0.048 V0.006 Zn0.006
;
_chemical_name_mineral Schorl
_space_group_IT_number 160
_symmetry_space_group_name_Hall 'R 3 -2"'
_symmetry_space_group_name_H-M 'R 3 m :H'
_cell_angle_alpha 90
_cell_angle_beta 90
_cell_angle_gamma 120
_cell_formula_units_Z 3
_cell_length_a 15.939
_cell_length_b 15.939
_cell_length_c 7.146
_cell_volume 1572.229
_database_code_amcsd 0002238
_exptl_crystal_density_diffrn 3.170
_cod_original_sg_symbol_H-M 'R 3 m'
_cod_original_formula_sum
;Ca.1 Na.711 K.043 Al7.014 Mg.846 Fe1.233 Ti.048 V.006 Li.006 Zn.006 Si5.832
 B3 O30.698 F.302 H3.465
;
_cod_database_code 9002170

loop_
_space_group_symop_operation_xyz
x,y,z
2/3+x,1/3+y,1/3+z
1/3+x,2/3+y,2/3+z
x,x-y,z
2/3+x,1/3+x-y,1/3+z
1/3+x,2/3+x-y,2/3+z
-y,-x,z
2/3-y,1/3-x,1/3+z
1/3-y,2/3-x,2/3+z
-x+y,y,z
2/3-x+y,1/3+y,1/3+z
1/3-x+y,2/3+y,2/3+z
-y,x-y,z
2/3-y,1/3+x-y,1/3+z
1/3-y,2/3+x-y,2/3+z
-x+y,-x,z
2/3-x+y,1/3-x,1/3+z
1/3-x+y,2/3-x,2/3+z

loop_
_atom_site_aniso_label
_atom_site_aniso_U_11
_atom_site_aniso_U_22
_atom_site_aniso_U_33
_atom_site_aniso_U_12
_atom_site_aniso_U_13
_atom_site_aniso_U_23
CaX 0.01950 0.01950 0.02354 0.00975 0.00000 0.00000
NaX 0.01950 0.01950 0.02354 0.00975 0.00000 0.00000
KX 0.01950 0.01950 0.02354 0.00975 0.00000 0.00000
AlY 0.00792 0.01062 0.01477 0.00531 0.00192 0.00385
MgY 0.00792 0.01062 0.01477 0.00531 0.00192 0.00385
FeY 0.00792 0.01062 0.01477 0.00531 0.00192 0.00385
TiY 0.00792 0.01062 0.01477 0.00531 0.00192 0.00385
VY 0.00792 0.01062 0.01477 0.00531 0.00192 0.00385
LiY 0.00792 0.01062 0.01477 0.00531 0.00192 0.00385
ZnY 0.00792 0.01062 0.01477 0.00531 0.00192 0.00385
AlZ 0.00483 0.00473 0.00417 0.00236 -0.00035 0.00020
MgZ 0.00483 0.00473 0.00417 0.00236 -0.00035 0.00020
SiT 0.00531 0.00502 0.00564 0.00261 -0.00010 -0.00057
AlT 0.00531 0.00502 0.00564 0.00261 -0.00010 -0.00057
B 0.00869 0.00676 0.00569 0.00338 0.00025 0.00050
O1 0.02703 0.02703 0.00983 0.01351 0.00000 0.00000
O-H1 0.02703 0.02703 0.00983 0.01351 0.00000 0.00000
F1 0.02703 0.02703 0.00983 0.01351 0.00000 0.00000
O2 0.01863 0.00763 0.01035 0.00381 0.00000 0.00000
O-H3 0.02336 0.01207 0.00647 0.01168 0.00000 0.00000
O4 0.00917 0.01689 0.01009 0.00854 -0.00075 -0.00150
O5 0.01738 0.00830 0.01061 0.00869 0.00075 0.00150
O6 0.00956 0.01149 0.00647 0.00526 -0.00050 -0.00100
O7 0.00801 0.00734 0.00802 0.00198 -0.00050 -0.00125
O8 0.00714 0.01014 0.01035 0.00473 0.00025 0.00225

loop_
_atom_site_label
_atom_site_fract_x
_atom_site_fract_y
_atom_site_fract_z
_atom_site_occupancy
_atom_site_type_symbol
_atom_site_attached_hydrogens
CaX 0.00000 0.00000 0.25000 0.10000 Ca 0
NaX 0.00000 0.00000 0.25000 0.71100 Na 0
KX 0.00000 0.00000 0.25000 0.04300 K 0
AlY 0.27140 0.54280 0.32225 0.42800 Al 0
MgY 0.27140 0.54280 0.32225 0.13600 Mg 0
FeY 0.27140 0.54280 0.32225 0.41100 Fe 0
TiY 0.27140 0.54280 0.32225 0.01600 Ti 0
VY 0.27140 0.54280 0.32225 0.00200 V 0
LiY 0.27140 0.54280 0.32225 0.00200 Li 0
ZnY 0.27140 0.54280 0.32225 0.00200 Zn 0
AlZ 0.29802 0.26158 0.63386 0.92700 Al 0
MgZ 0.29802 0.26158 0.63386 0.07300 Mg 0
SiT 0.19205 0.19007 0.02373 0.97200 Si 0
AlT 0.19205 0.19007 0.02373 0.02800 Al 0
B 0.10995 0.21990 0.47660 1.00000 B 0
O1 0.00000 0.00000 0.79840 0.23300 O 0
O-H1 0.00000 0.00000 0.79840 0.46500 O 1
F1 0.00000 0.00000 0.79840 0.30200 F 0
O2 0.06111 0.12222 0.50820 1.00000 O 0
O-H3 0.26600 0.13300 0.53260 1.00000 O 1
O4 0.09313 0.18626 0.09400 1.00000 O 0
O5 0.18580 0.09290 0.11680 1.00000 O 0
O6 0.19696 0.18640 0.79840 1.00000 O 0
O7 0.28589 0.28604 0.10220 1.00000 O 0
O8 0.20956 0.27008 0.46320 1.00000 O 0

loop_
_cod_changelog_entry_id
_cod_changelog_entry_author
_cod_changelog_entry_date
_cod_changelog_entry_text
1
;cod-tools version 3.8.0
Id: cif_guess_AMCSD_atom_types 9581 2023-05-17 12:35:41Z saulius
;
2023-05-18T11:37:06+03:00
;Derived atom types and hydrogen counts
from atom names that follow the AMCSD naming convention
(Wat == water, O-H == hydroxyl).
;
2
;cod-tools version 3.10.1
Id: cif_fix_AMCSD_aniso_labels 10200 2024-08-01 14:09:44Z saulius
;
2024-08-02T12:20:08+03:00
;Changed the following '_atom_site_aniso_label' values:
'OH1' -> 'O-H1'
'OH3' -> 'O-H3'
;

loop_
_cod_related_entry_id
_cod_related_entry_database
_cod_related_entry_code
1 AMCSD 0002238
